data_7049797
loop_
_publ_author_name
'Lakma, Avinash'
'Hossain, Sayed Muktar'
'van Leusen, Jan'
'K\"ogerler, Paul'
'Singh, Akhilesh Kumar'

_publ_section_title
;
 Tetranuclear Mn<sup>II</sup>, Co<sup>II</sup>, Cu<sup>II</sup> and
 Zn<sup>II</sup> grid complexes of an unsymmetrical ditopic ligand:
 synthesis, structure, redox and magnetic properties.
;
_journal_issue 22
_journal_name_full 'Dalton transactions (Cambridge, England : 2003)'
_journal_page_first 7766
_journal_page_last 7777
_journal_paper_doi 10.1039/c9dt01041f
_journal_volume 48
_journal_year 2019
_chemical_formula_sum 'C64 H52 N12 O16 Zn4'
_chemical_formula_weight 1506.65
_space_group_crystal_system monoclinic
_space_group_IT_number 15
_space_group_name_Hall '-C 2yc'
_space_group_name_H-M_alt 'C 1 2/c 1'
_symmetry_space_group_name_Hall '-C 2yc'
_symmetry_space_group_name_H-M 'C 1 2/c 1'
_atom_sites_solution_hydrogens geom
_audit_creation_method SHELXL-2014/7
_audit_update_record
;
2018-01-10 deposited with the CCDC.    2019-04-23 downloaded from the CCDC.
;
_cell_angle_alpha 90
_cell_angle_beta 112.903(2)
_cell_angle_gamma 90
_cell_formula_units_Z 4
_cell_length_a 25.8770(14)
_cell_length_b 12.4849(6)
_cell_length_c 20.9258(11)
_cell_measurement_reflns_used 7516
_cell_measurement_temperature 110(2)
_cell_measurement_theta_max 28.330
_cell_measurement_theta_min 2.139
_cell_volume 6227.6(6)
_computing_structure_refinement 'SHELXL-2014/7 (Sheldrick, 2014)'
_diffrn_ambient_temperature 110(2)
_diffrn_measured_fraction_theta_full 0.999
_diffrn_measured_fraction_theta_max 0.968
_diffrn_measurement_device_type 'Bruker D8 Venture'
_diffrn_radiation_type MoK\a
_diffrn_radiation_wavelength 0.71073
_diffrn_reflns_av_R_equivalents 0.0787
_diffrn_reflns_av_unetI/netI 0.0754
_diffrn_reflns_Laue_measured_fraction_full 0.999
_diffrn_reflns_Laue_measured_fraction_max 0.968
_diffrn_reflns_limit_h_max 34
_diffrn_reflns_limit_h_min -33
_diffrn_reflns_limit_k_max 16
_diffrn_reflns_limit_k_min -16
_diffrn_reflns_limit_l_max 27
_diffrn_reflns_limit_l_min -25
_diffrn_reflns_number 71018
_diffrn_reflns_point_group_measured_fraction_full 0.999
_diffrn_reflns_point_group_measured_fraction_max 0.968
_diffrn_reflns_theta_full 25.242
_diffrn_reflns_theta_max 28.330
_diffrn_reflns_theta_min 2.139
_diffrn_source 'fine-focus sealed tube'
_exptl_absorpt_coefficient_mu 1.603
_exptl_absorpt_correction_T_max 0.726
_exptl_absorpt_correction_T_min 0.687
_exptl_absorpt_correction_type empirical
_exptl_absorpt_process_details empirical
_exptl_crystal_colour Orange
_exptl_crystal_density_diffrn 1.607
_exptl_crystal_description Block
_exptl_crystal_F_000 3072
_exptl_crystal_size_max 0.4
_exptl_crystal_size_mid 0.2
_exptl_crystal_size_min 0.2
_refine_diff_density_max 1.141
_refine_diff_density_min -0.285
_refine_diff_density_rms 0.075
_refine_ls_extinction_method none
_refine_ls_goodness_of_fit_ref 0.963
_refine_ls_hydrogen_treatment constr
_refine_ls_matrix_type full
_refine_ls_number_parameters 437
_refine_ls_number_reflns 7516
_refine_ls_number_restraints 0
_refine_ls_restrained_S_all 0.963
_refine_ls_R_factor_all 0.1320
_refine_ls_R_factor_gt 0.0528
_refine_ls_shift/su_max 0.001
_refine_ls_shift/su_mean 0.000
_refine_ls_structure_factor_coef Fsqd
_refine_ls_weighting_details 'w=1/[\s^2^(Fo^2^)+(0.1000P)^2^+0.0093P] where P=(Fo^2^+2Fc^2^)/3'
_refine_ls_weighting_scheme calc
_refine_ls_wR_factor_gt 0.1249
_refine_ls_wR_factor_ref 0.1585
_reflns_Friedel_coverage 0.000
_reflns_number_gt 4347
_reflns_number_total 7516
_reflns_threshold_expression 'I > 2\s(I)'
_cod_data_source_file c9dt01041f2.cif
_cod_data_source_block Zn_grid
_cod_depositor_comments 'Adding full bibliography for 7049795--7049798.cif.'
_cod_database_code 7049797
_shelx_shelxl_version_number 2014/7
_shelx_space_group_comment
;
The symmetry employed for this shelxl refinement is uniquely defined
by the following loop, which should always be used as a source of
symmetry information in preference to the above space-group names.
They are only intended as comments.
;

loop_
_space_group_symop_operation_xyz
'x, y, z'
'-x, y, -z+1/2'
'x+1/2, y+1/2, z'
'-x+1/2, y+1/2, -z+1/2'
'-x, -y, -z'
'x, -y, z-1/2'
'-x+1/2, -y+1/2, -z'
'x+1/2, -y+1/2, z-1/2'

loop_
_atom_site_label
_atom_site_type_symbol
_atom_site_fract_x
_atom_site_fract_y
_atom_site_fract_z
_atom_site_U_iso_or_equiv
_atom_site_adp_type
_atom_site_occupancy
_atom_site_site_symmetry_order
_atom_site_calc_flag
_atom_site_refinement_flags_posn
_atom_site_refinement_flags_adp
Zn1 Zn 0.00841(2) 0.76872(3) 0.12683(2) 0.04062(16) Uani 1 1 d . .
Zn2 Zn 0.11134(2) 0.83638(3) 0.31581(2) 0.04379(17) Uani 1 1 d . .
C12 C -0.04135(19) 1.1361(3) 0.0518(2) 0.0569(11) Uani 1 1 d . .
H12 H -0.0488 1.2090 0.0383 0.068 Uiso 1 1 calc R U
C9 C 0.04624(15) 0.9679(3) 0.20530(19) 0.0390(8) Uani 1 1 d . .
C14 C -0.05538(15) 0.9509(3) 0.02743(18) 0.0378(8) Uani 1 1 d . .
C13 C -0.06777(17) 1.0558(3) 0.0057(2) 0.0485(10) Uani 1 1 d . .
H13 H -0.0938 1.0719 -0.0398 0.058 Uiso 1 1 calc R U
C7 C 0.13789(18) 1.0695(3) 0.3588(2) 0.0502(10) Uani 1 1 d . .
C2 C 0.2304(2) 0.9029(4) 0.5132(2) 0.0734(14) Uani 1 1 d . .
H2 H 0.2429 0.8315 0.5254 0.088 Uiso 1 1 calc R U
C6 C 0.17583(16) 1.0338(3) 0.4273(2) 0.0477(10) Uani 1 1 d . .
C10 C 0.00665(15) 1.0037(3) 0.13572(18) 0.0382(9) Uani 1 1 d . .
C15 C -0.08046(18) 0.8569(3) -0.0170(2) 0.0473(10) Uani 1 1 d . .
C4 C 0.2323(2) 1.0842(4) 0.5468(2) 0.0712(14) Uani 1 1 d . .
H4 H 0.2446 1.1381 0.5815 0.085 Uiso 1 1 calc R U
C3 C 0.2496(2) 0.9823(5) 0.5626(2) 0.0735(14) Uani 1 1 d . .
H3 H 0.2752 0.9651 0.6082 0.088 Uiso 1 1 calc R U
C11 C -0.00418(18) 1.1104(3) 0.1174(2) 0.0512(11) Uani 1 1 d . .
H11 H 0.0139 1.1652 0.1499 0.061 Uiso 1 1 calc R U
C5 C 0.19690(18) 1.1102(4) 0.4804(2) 0.0574(11) Uani 1 1 d . .
H5 H 0.1862 1.1829 0.4700 0.069 Uiso 1 1 calc R U
C1 C 0.19276(18) 0.9252(4) 0.4452(2) 0.0553(11) Uani 1 1 d . .
C8 C 0.1345(3) 1.1869(4) 0.3407(3) 0.0844(18) Uani 1 1 d . .
H8A H 0.1215 1.1950 0.2903 0.127 Uiso 1 1 calc R U
H8B H 0.1718 1.2194 0.3630 0.127 Uiso 1 1 calc R U
H8C H 0.1082 1.2225 0.3570 0.127 Uiso 1 1 calc R U
O2 O 0.05057(10) 0.86525(17) 0.21594(12) 0.0414(6) Uani 1 1 d . .
O3 O -0.06571(14) 0.7662(2) 0.00148(15) 0.0656(9) Uani 1 1 d . .
O1 O 0.17708(14) 0.8451(2) 0.40112(16) 0.0772(10) Uani 1 1 d . .
N1 N 0.10793(13) 1.0002(2) 0.31250(15) 0.0436(8) Uani 1 1 d . .
N3 N -0.01821(13) 0.9253(2) 0.09107(15) 0.0368(7) Uani 1 1 d . .
N2 N 0.07263(13) 1.0434(2) 0.24870(16) 0.0459(8) Uani 1 1 d . .
N5 N -0.03437(14) 0.5625(2) 0.15423(16) 0.0449(8) Uani 1 1 d . .
C25 C -0.06262(15) 0.6389(3) 0.16777(18) 0.0396(9) Uani 1 1 d . .
C17 C 0.09222(17) 0.6693(3) 0.08226(19) 0.0455(9) Uani 1 1 d . .
C22 C 0.07042(16) 0.5634(3) 0.07788(19) 0.0438(9) Uani 1 1 d . .
C24 C 0.0130(2) 0.4151(3) 0.1054(3) 0.0618(12) Uani 1 1 d . .
H24A H 0.0094 0.3992 0.1494 0.093 Uiso 1 1 calc R U
H24B H 0.0424 0.3701 0.1010 0.093 Uiso 1 1 calc R U
H24C H -0.0228 0.4003 0.0668 0.093 Uiso 1 1 calc R U
C23 C 0.02814(16) 0.5321(3) 0.10398(18) 0.0422(9) Uani 1 1 d . .
O6 O -0.05805(11) 0.74072(18) 0.15806(13) 0.0434(6) Uani 1 1 d . .
O5 O 0.07458(13) 0.7530(2) 0.10464(15) 0.0541(7) Uani 1 1 d . .
C30 C 0.16461(17) 0.6632(3) 0.2539(2) 0.0507(10) Uani 1 1 d . .
C31 C 0.19534(19) 0.7530(4) 0.2381(3) 0.0634(12) Uani 1 1 d . .
C26 C -0.10225(16) 0.6051(3) 0.19945(18) 0.0406(9) Uani 1 1 d . .
C21 C 0.0929(2) 0.4833(4) 0.0489(3) 0.0676(13) Uani 1 1 d . .
H21 H 0.0782 0.4128 0.0448 0.081 Uiso 1 1 calc R U
C27 C -0.10942(18) 0.4994(3) 0.2146(2) 0.0530(11) Uani 1 1 d . .
H27 H -0.0899 0.4433 0.2029 0.064 Uiso 1 1 calc R U
C18 C 0.13693(19) 0.6839(4) 0.0613(2) 0.0599(12) Uani 1 1 d . .
H18 H 0.1530 0.7533 0.0656 0.072 Uiso 1 1 calc R U
C19 C 0.1585(2) 0.6039(4) 0.0352(3) 0.0799(16) Uani 1 1 d . .
H19 H 0.1896 0.6173 0.0229 0.096 Uiso 1 1 calc R U
C20 C 0.1347(3) 0.5025(5) 0.0264(3) 0.0894(18) Uani 1 1 d . .
H20 H 0.1475 0.4472 0.0050 0.107 Uiso 1 1 calc R U
N4 N 0.00323(13) 0.6030(2) 0.12759(15) 0.0417(8) Uani 1 1 d . .
C28 C 0.1454(2) 0.4777(4) 0.2529(2) 0.0649(13) Uani 1 1 d . .
H28 H 0.1513 0.4059 0.2425 0.078 Uiso 1 1 calc R U
C29 C 0.1725(2) 0.5593(4) 0.2359(2) 0.0621(12) Uani 1 1 d . .
H29 H 0.1965 0.5454 0.2121 0.075 Uiso 1 1 calc R U
N6 N 0.12967(13) 0.6855(3) 0.28551(15) 0.0415(7) Uani 1 1 d . .
C16 C -0.1495(3) 0.7962(4) -0.1217(3) 0.105(2) Uani 1 1 d . .
H16A H -0.1617 0.7448 -0.0950 0.157 Uiso 1 1 calc R U
H16B H -0.1247 0.7604 -0.1404 0.157 Uiso 1 1 calc R U
H16C H -0.1824 0.8245 -0.1600 0.157 Uiso 1 1 calc R U
O4 O -0.11950(14) 0.8838(2) -0.07671(15) 0.0682(9) Uani 1 1 d . .
O8 O 0.17364(13) 0.8479(3) 0.24502(19) 0.0763(10) Uani 1 1 d . .
O7 O 0.23381(15) 0.7438(3) 0.2211(2) 0.0984(13) Uani 1 1 d . .
C32 C 0.1968(3) 0.9428(6) 0.2279(5) 0.162(4) Uani 1 1 d . .
H32A H 0.2003 0.9327 0.1833 0.243 Uiso 1 1 calc R U
H32B H 0.2339 0.9569 0.2641 0.243 Uiso 1 1 calc R U
H32C H 0.1720 1.0037 0.2246 0.243 Uiso 1 1 calc R U

loop_
_atom_site_aniso_label
_atom_site_aniso_U_11
_atom_site_aniso_U_22
_atom_site_aniso_U_33
_atom_site_aniso_U_23
_atom_site_aniso_U_13
_atom_site_aniso_U_12
Zn1 0.0510(3) 0.0256(2) 0.0431(3) -0.00188(17) 0.0160(2) -0.00211(19)
Zn2 0.0448(3) 0.0337(3) 0.0458(3) -0.00293(19) 0.0099(2) -0.00356(19)
C12 0.064(3) 0.033(2) 0.061(3) 0.0067(19) 0.011(2) 0.002(2)
C9 0.040(2) 0.0319(19) 0.043(2) 0.0001(16) 0.0139(18) -0.0019(16)
C14 0.039(2) 0.034(2) 0.039(2) 0.0024(16) 0.0144(18) -0.0004(16)
C13 0.049(2) 0.042(2) 0.046(2) 0.0054(18) 0.0098(19) 0.0053(19)
C7 0.053(3) 0.043(2) 0.050(2) -0.0149(18) 0.015(2) -0.0125(19)
C2 0.066(3) 0.079(4) 0.056(3) -0.007(3) 0.003(3) 0.003(3)
C6 0.040(2) 0.055(3) 0.046(2) -0.0121(19) 0.0135(19) -0.0125(19)
C10 0.038(2) 0.034(2) 0.043(2) -0.0017(16) 0.0157(18) -0.0025(16)
C15 0.052(3) 0.041(2) 0.041(2) -0.0026(18) 0.010(2) 0.0005(19)
C4 0.067(3) 0.089(4) 0.048(3) -0.030(3) 0.013(3) -0.012(3)
C3 0.068(3) 0.093(4) 0.043(3) -0.014(3) 0.005(2) 0.000(3)
C11 0.052(3) 0.032(2) 0.059(3) -0.0002(18) 0.011(2) -0.0044(18)
C5 0.054(3) 0.058(3) 0.056(3) -0.018(2) 0.018(2) -0.008(2)
C1 0.045(3) 0.060(3) 0.050(3) -0.010(2) 0.007(2) -0.005(2)
C8 0.116(5) 0.040(3) 0.071(3) -0.008(2) 0.007(3) -0.020(3)
O2 0.0479(16) 0.0266(13) 0.0407(14) -0.0037(11) 0.0075(12) -0.0068(11)
O3 0.087(2) 0.0350(16) 0.0552(18) -0.0073(13) 0.0055(17) 0.0004(15)
O1 0.077(2) 0.0523(19) 0.066(2) -0.0099(16) -0.0117(18) 0.0077(16)
N1 0.046(2) 0.0350(17) 0.0433(18) -0.0050(14) 0.0104(16) -0.0057(14)
N3 0.0406(18) 0.0290(15) 0.0402(17) 0.0007(13) 0.0150(15) -0.0024(13)
N2 0.051(2) 0.0336(17) 0.0422(18) -0.0022(14) 0.0060(16) -0.0064(15)
N5 0.054(2) 0.0289(16) 0.050(2) 0.0005(14) 0.0187(17) 0.0002(15)
C25 0.042(2) 0.0322(19) 0.034(2) -0.0013(15) 0.0038(17) -0.0062(17)
C17 0.050(2) 0.046(2) 0.039(2) 0.0026(17) 0.0142(19) 0.0051(19)
C22 0.045(2) 0.038(2) 0.040(2) -0.0028(16) 0.0073(18) 0.0056(17)
C24 0.079(3) 0.029(2) 0.079(3) -0.009(2) 0.033(3) -0.005(2)
C23 0.049(2) 0.0298(19) 0.038(2) -0.0013(16) 0.0056(18) 0.0074(17)
O6 0.0515(17) 0.0265(13) 0.0536(16) -0.0021(11) 0.0221(14) -0.0027(11)
O5 0.068(2) 0.0348(14) 0.0698(19) -0.0078(13) 0.0385(17) -0.0052(13)
C30 0.039(2) 0.061(3) 0.042(2) 0.0026(19) 0.0049(19) 0.010(2)
C31 0.044(3) 0.073(3) 0.070(3) -0.001(2) 0.019(2) 0.005(2)
C26 0.041(2) 0.038(2) 0.0328(19) -0.0007(16) 0.0039(17) -0.0087(17)
C21 0.073(3) 0.052(3) 0.082(3) -0.009(2) 0.035(3) 0.014(2)
C27 0.059(3) 0.042(2) 0.051(2) 0.0056(19) 0.013(2) -0.010(2)
C18 0.055(3) 0.058(3) 0.067(3) 0.007(2) 0.024(2) 0.005(2)
C19 0.069(4) 0.084(4) 0.105(4) 0.016(3) 0.054(3) 0.020(3)
C20 0.102(5) 0.070(4) 0.120(5) -0.006(3) 0.070(4) 0.026(3)
N4 0.048(2) 0.0297(17) 0.0415(18) -0.0019(13) 0.0111(16) -0.0026(14)
C28 0.066(3) 0.057(3) 0.060(3) -0.011(2) 0.011(2) 0.021(2)
C29 0.060(3) 0.071(3) 0.048(3) -0.002(2) 0.014(2) 0.026(3)
N6 0.0363(18) 0.0448(18) 0.0359(17) 0.0002(14) 0.0059(15) 0.0087(15)
C16 0.121(5) 0.067(3) 0.071(4) -0.024(3) -0.022(3) 0.002(3)
O4 0.076(2) 0.0490(18) 0.0517(18) -0.0071(14) -0.0052(17) 0.0067(15)
O8 0.057(2) 0.068(2) 0.116(3) -0.003(2) 0.047(2) -0.0146(17)
O7 0.057(2) 0.125(3) 0.133(4) 0.013(3) 0.059(3) 0.013(2)
C32 0.159(8) 0.095(5) 0.303(12) -0.012(6) 0.168(9) -0.050(5)

loop_
_atom_type_symbol
_atom_type_description
_atom_type_scat_dispersion_real
_atom_type_scat_dispersion_imag
_atom_type_scat_source
C C 0.0033 0.0016 'International Tables Vol C Tables 4.2.6.8 and 6.1.1.4'
H H 0.0000 0.0000 'International Tables Vol C Tables 4.2.6.8 and 6.1.1.4'
N N 0.0061 0.0033 'International Tables Vol C Tables 4.2.6.8 and 6.1.1.4'
O O 0.0106 0.0060 'International Tables Vol C Tables 4.2.6.8 and 6.1.1.4'
Zn Zn 0.2839 1.4301 'International Tables Vol C Tables 4.2.6.8 and 6.1.1.4'

loop_
_geom_angle_atom_site_label_1
_geom_angle_atom_site_label_2
_geom_angle_atom_site_label_3
_geom_angle
_geom_angle_site_symmetry_1
_geom_angle_site_symmetry_3
O5 Zn1 N4 88.08(11) . .
O5 Zn1 O6 164.03(10) . .
N4 Zn1 O6 76.56(11) . .
O5 Zn1 N3 101.81(11) . .
N4 Zn1 N3 156.01(12) . .
O6 Zn1 N3 94.07(10) . .
O5 Zn1 O2 93.87(11) . .
N4 Zn1 O2 124.78(10) . .
O6 Zn1 O2 91.39(10) . .
N3 Zn1 O2 76.80(10) . .
O1 Zn2 N1 89.20(12) . .
O1 Zn2 O6 103.17(13) . 2
N1 Zn2 O6 124.45(11) . 2
O1 Zn2 N6 96.22(12) . .
N1 Zn2 N6 153.87(13) . .
O6 Zn2 N6 79.21(11) 2 .
O1 Zn2 O2 163.58(13) . .
N1 Zn2 O2 77.83(10) . .
O6 Zn2 O2 92.54(10) 2 .
N6 Zn2 O2 91.32(10) . .
C11 C12 C13 119.6(4) . .
O2 C9 N2 127.5(3) . .
O2 C9 C10 116.4(3) . .
N2 C9 C10 116.1(3) . .
N3 C14 C13 122.4(3) . .
N3 C14 C15 113.9(3) . .
C13 C14 C15 123.7(3) . .
C12 C13 C14 118.2(4) . .
N1 C7 C6 120.4(4) . .
N1 C7 C8 119.8(4) . .
C6 C7 C8 119.7(4) . .
C3 C2 C1 121.6(5) . .
C5 C6 C1 116.9(4) . .
C5 C6 C7 118.5(4) . .
C1 C6 C7 124.6(3) . .
N3 C10 C11 121.4(3) . .
N3 C10 C9 115.3(3) . .
C11 C10 C9 123.3(3) . .
O3 C15 O4 125.2(4) . .
O3 C15 C14 122.3(4) . .
O4 C15 C14 112.5(3) . .
C3 C4 C5 119.9(4) . .
C4 C3 C2 120.4(5) . .
C12 C11 C10 119.3(4) . .
C4 C5 C6 122.8(4) . .
O1 C1 C2 117.7(4) . .
O1 C1 C6 124.0(4) . .
C2 C1 C6 118.2(4) . .
C9 O2 Zn2 108.7(2) . .
C9 O2 Zn1 115.3(2) . .
Zn2 O2 Zn1 134.75(11) . .
C1 O1 Zn2 127.8(3) . .
C7 N1 N2 115.6(3) . .
C7 N1 Zn2 129.2(3) . .
N2 N1 Zn2 114.9(2) . .
C10 N3 C14 119.0(3) . .
C10 N3 Zn1 115.4(2) . .
C14 N3 Zn1 125.5(2) . .
C9 N2 N1 110.9(3) . .
C25 N5 N4 111.2(3) . .
N5 C25 O6 126.2(3) . .
N5 C25 C26 115.8(3) . .
O6 C25 C26 118.0(3) . .
O5 C17 C18 117.3(4) . .
O5 C17 C22 125.7(4) . .
C18 C17 C22 117.1(4) . .
C21 C22 C17 117.8(4) . .
C21 C22 C23 118.0(4) . .
C17 C22 C23 124.2(3) . .
N4 C23 C22 121.1(3) . .
N4 C23 C24 118.5(4) . .
C22 C23 C24 120.3(3) . .
C25 O6 Zn2 114.6(2) . 2
C25 O6 Zn1 110.4(2) . .
Zn2 O6 Zn1 134.81(11) 2 .
C17 O5 Zn1 129.2(3) . .
N6 C30 C29 121.8(4) . .
N6 C30 C31 118.4(4) . .
C29 C30 C31 119.8(4) . .
O7 C31 O8 123.6(5) . .
O7 C31 C30 125.3(5) . .
O8 C31 C30 111.1(4) . .
N6 C26 C27 122.0(4) 2 .
N6 C26 C25 114.5(3) 2 .
C27 C26 C25 123.4(4) . .
C20 C21 C22 122.9(5) . .
C28 C27 C26 118.5(4) 2 .
C19 C18 C17 123.3(4) . .
C18 C19 C20 119.6(5) . .
C21 C20 C19 119.1(5) . .
C23 N4 N5 115.6(3) . .
C23 N4 Zn1 129.3(3) . .
N5 N4 Zn1 115.0(2) . .
C29 C28 C27 119.9(4) . 2
C28 C29 C30 118.9(4) . .
C26 N6 C30 118.8(3) 2 .
C26 N6 Zn2 113.6(2) 2 .
C30 N6 Zn2 127.6(3) . .
C15 O4 C16 116.4(4) . .
C31 O8 C32 118.0(4) . .

loop_
_geom_bond_atom_site_label_1
_geom_bond_atom_site_label_2
_geom_bond_distance
_geom_bond_site_symmetry_2
Zn1 O5 1.951(3) .
Zn1 N4 2.074(3) .
Zn1 O6 2.093(3) .
Zn1 N3 2.111(3) .
Zn1 O2 2.130(2) .
Zn2 O1 1.931(3) .
Zn2 N1 2.048(3) .
Zn2 O6 2.053(2) 2
Zn2 N6 2.099(3) .
Zn2 O2 2.101(2) .
C12 C11 1.373(6) .
C12 C13 1.375(6) .
C9 O2 1.298(4) .
C9 N2 1.303(4) .
C9 C10 1.486(5) .
C14 N3 1.343(5) .
C14 C13 1.383(5) .
C14 C15 1.480(5) .
C7 N1 1.305(5) .
C7 C6 1.457(6) .
C7 C8 1.508(6) .
C2 C3 1.378(7) .
C2 C1 1.404(6) .
C6 C5 1.403(5) .
C6 C1 1.429(6) .
C10 N3 1.332(4) .
C10 C11 1.385(5) .
C15 O3 1.209(5) .
C15 O4 1.309(5) .
C4 C3 1.346(7) .
C4 C5 1.372(7) .
C1 O1 1.313(5) .
N1 N2 1.399(4) .
N5 C25 1.298(5) .
N5 N4 1.391(4) .
C25 O6 1.300(4) .
C25 C26 1.483(5) .
C17 O5 1.298(4) .
C17 C18 1.399(6) .
C17 C22 1.427(5) .
C22 C21 1.408(6) .
C22 C23 1.454(6) .
C24 C23 1.517(5) .
C23 N4 1.300(5) .
O6 Zn2 2.053(2) 2
C30 N6 1.341(5) .
C30 C29 1.388(6) .
C30 C31 1.484(6) .
C31 O7 1.185(5) .
C31 O8 1.342(5) .
C26 N6 1.336(5) 2
C26 C27 1.387(5) .
C21 C20 1.357(7) .
C27 C28 1.377(6) 2
C18 C19 1.358(7) .
C19 C20 1.389(7) .
C28 C29 1.361(7) .
C28 C27 1.377(6) 2
N6 C26 1.336(5) 2
C16 O4 1.455(5) .
O8 C32 1.435(6) .
